data_1527135
loop_
_publ_author_name
'Belokoneva, E.L.'
'Belov, N.V.'
'Egorov-Tismenko, Yu.K.'
'Simonov, M.A.'

_publ_section_title
;
 Crystal structure of zinc Chkalovite Na2 Zn (Si2 O6)
;
_journal_name_full Kristallografiya
_journal_page_first 1060
_journal_page_last 1062
_journal_volume 14
_journal_year 1969
_chemical_formula_sum 'Na2 O6 Si2 Zn'
_chemical_name_systematic 'Na2 Zn (Si2 O6)'
_space_group_IT_number 43
_symmetry_space_group_name_Hall 'F 2 -2d'
_symmetry_space_group_name_H-M 'F d d 2'
_cell_angle_alpha 90
_cell_angle_beta 90
_cell_angle_gamma 90
_cell_formula_units_Z 8
_cell_length_a 21.503
_cell_length_b 7.12
_cell_length_c 7.4
_cell_volume 1132.950
_citation_journal_id_ASTM KRISAJ
_cod_data_source_file Belokoneva_KRISAJ_1969_1880.cif
_cod_data_source_block Na2O6Si2Zn1
_cod_original_cell_volume 1132.95
_cod_original_formula_sum 'Na2 O6 Si2 Zn1'
_cod_database_code 1527135

loop_
_symmetry_equiv_pos_as_xyz
x,y,z
-x,-y,z
-x+1/4,y+1/4,z+1/4
x+3/4,-y+3/4,z+1/4
x,y+1/2,z+1/2
-x,-y+1/2,z+1/2
-x+1/4,y+3/4,z+3/4
x+3/4,-y+5/4,z+3/4
x+1/2,y,z+1/2
-x+1/2,-y,z+1/2
-x+3/4,y+1/4,z+3/4
x+5/4,-y+3/4,z+3/4
x+1/2,y+1/2,z
-x+1/2,-y+1/2,z
-x+3/4,y+3/4,z+1/4
x+5/4,-y+5/4,z+1/4

loop_
_atom_site_label
_atom_site_type_symbol
_atom_site_fract_x
_atom_site_fract_y
_atom_site_fract_z
_atom_site_occupancy
_atom_site_U_iso_or_equiv
O1 O-2 0.077 0.448 0.123 1 0.0
O2 O-2 0.12 0.108 0.196 1 0.0
Na1 Na+1 0.078 0.288 0.746 1 0.0
Zn1 Zn+2 0 0 0.5 1 0.0
O3 O-2 0.02 0.209 0.346 1 0.0
Si1 Si+4 0.081 0.282 0.279 1 0.0
